data_7700020
loop_
_publ_author_name
'Shvanskaya, Larisa'
'Yakubovich, Olga'
'Melchakova, Lyubov'
'Ivanova, Anna'
'Vasiliev, Alexander'

_publ_section_title
;
 Crystal chemistry and physical properties of the
 A<sub>2</sub>M<sub>3</sub>(H<sub>2</sub>O)<sub>2</sub>[B<sub>4</sub>P<sub>6</sub>O<sub>24</sub>(OH)<sub>2</sub>]
 (A = Cs, Rb; M = Ni, Cu, (Ni, Fe)) borophosphate family.
;
_journal_issue 24
_journal_name_full 'Dalton transactions (Cambridge, England : 2003)'
_journal_page_first 8835
_journal_page_last 8842
_journal_paper_doi 10.1039/c9dt00564a
_journal_volume 48
_journal_year 2019
_chemical_formula_moiety 'B8 Fe H12 Ni5 O56 P12,0.52(Rb2), 2.96(Rb)'
_chemical_formula_sum 'B8 Fe H12 Ni5 O56 P12 Rb4'
_chemical_formula_weight 2057.50
_chemical_name_common 'Rubidium nickel-iron borophosphate'
_chemical_name_systematic
;         
Dirubidium Diaquatrinickel-iron 24-oxodihydroxotetraborohexaphosphate(V)borophosphate
;
_space_group_crystal_system orthorhombic
_space_group_IT_number 61
_space_group_name_Hall '-P 2ac 2ab'
_space_group_name_H-M_alt 'P b c a'
_symmetry_space_group_name_Hall '-P 2ac 2ab'
_symmetry_space_group_name_H-M 'P b c a'
_atom_sites_solution_hydrogens difmap
_atom_sites_solution_primary direct
_atom_sites_solution_secondary difmap
_audit_creation_method SHELXL-2014/7
_cell_angle_alpha 90
_cell_angle_beta 90
_cell_angle_gamma 90
_cell_formula_units_Z 2
_cell_length_a 9.4599(4)
_cell_length_b 12.2035(4)
_cell_length_c 19.9085(6)
_cell_measurement_reflns_used 2944
_cell_measurement_temperature 293(2)
_cell_measurement_theta_max 30.159
_cell_measurement_theta_min 2.912
_cell_volume 2298.31(14)
_computing_data_collection
;
CrysAlisPro, Agilent Technologies,
Version 1.171.37.35 (release 13-08-2014 CrysAlis171 .NET)
(compiled Aug 13 2014,18:06:01)
;
_computing_data_reduction
;
CrysAlisPro, Agilent Technologies,
Version 1.171.37.35 (release 13-08-2014 CrysAlis171 .NET)
(compiled Aug 13 2014,18:06:01)
;
_computing_molecular_graphics 'DIMOND (Brandenburg, 2006)'
_computing_structure_refinement 'SHELXL-2014/7 (Sheldrick, 2014)'
_computing_structure_solution 'SHELXS-2014/7 (Sheldrick, 2014)'
_diffrn_ambient_temperature 293(2)
_diffrn_detector_area_resol_mean 16.0630
_diffrn_measured_fraction_theta_full 1.000
_diffrn_measured_fraction_theta_max 1.000
_diffrn_measurement_device_type 'Xcalibur, Sapphire3'
_diffrn_measurement_method \w
_diffrn_radiation_type MoK\a
_diffrn_radiation_wavelength 0.71073
_diffrn_reflns_av_R_equivalents 0.0875
_diffrn_reflns_av_unetI/netI 0.0499
_diffrn_reflns_Laue_measured_fraction_full 1.000
_diffrn_reflns_Laue_measured_fraction_max 1.000
_diffrn_reflns_limit_h_max 10
_diffrn_reflns_limit_h_min -11
_diffrn_reflns_limit_k_max 14
_diffrn_reflns_limit_k_min -11
_diffrn_reflns_limit_l_max 23
_diffrn_reflns_limit_l_min -23
_diffrn_reflns_number 15465
_diffrn_reflns_point_group_measured_fraction_full 1.000
_diffrn_reflns_point_group_measured_fraction_max 1.000
_diffrn_reflns_theta_full 24.976
_diffrn_reflns_theta_max 24.976
_diffrn_reflns_theta_min 2.910
_diffrn_source 'Enhance (Mo) X-ray Source'
_exptl_absorpt_coefficient_mu 7.096
_exptl_absorpt_correction_T_max 0.696
_exptl_absorpt_correction_T_min 0.399
_exptl_absorpt_correction_type gaussian
_exptl_absorpt_process_details
;
CrysAlisPro, Agilent Technologies,
Version 1.171.37.35 (release 13-08-2014 CrysAlis171 .NET)
(compiled Aug 13 2014,18:06:01)
Numerical absorption correction based on gaussian integration over
            a multifaceted crystal model
;
_exptl_crystal_colour green
_exptl_crystal_density_diffrn 2.973
_exptl_crystal_description 'plateled column'
_exptl_crystal_F_000 1988
_exptl_crystal_size_max 0.093
_exptl_crystal_size_mid 0.056
_exptl_crystal_size_min 0.028
_refine_diff_density_max 0.761
_refine_diff_density_min -0.808
_refine_diff_density_rms 0.148
_refine_ls_extinction_method none
_refine_ls_goodness_of_fit_ref 1.315
_refine_ls_hydrogen_treatment refall
_refine_ls_matrix_type full
_refine_ls_number_parameters 196
_refine_ls_number_reflns 2023
_refine_ls_number_restraints 3
_refine_ls_restrained_S_all 1.314
_refine_ls_R_factor_all 0.0720
_refine_ls_R_factor_gt 0.0618
_refine_ls_shift/su_max 0.000
_refine_ls_shift/su_mean 0.000
_refine_ls_structure_factor_coef Fsqd
_refine_ls_weighting_details 'w=1/[\s^2^(Fo^2^)+(0.0140P)^2^+14.0253P] where P=(Fo^2^+2Fc^2^)/3'
_refine_ls_weighting_scheme calc
_refine_ls_wR_factor_gt 0.0943
_refine_ls_wR_factor_ref 0.0972
_reflns_Friedel_coverage 0.000
_reflns_number_gt 1808
_reflns_number_total 2023
_reflns_threshold_expression 'I > 2\s(I)'
_cod_data_source_file c9dt00564a3.cif
_cod_data_source_block shelx
_cod_depositor_comments 'Adding full bibliography for 7700020--7700022.cif.'
_cod_database_code 7700020
_shelx_shelxl_version_number 2014/7
_shelx_space_group_comment
;
The symmetry employed for this shelxl refinement is uniquely defined
by the following loop, which should always be used as a source of
symmetry information in preference to the above space-group names.
They are only intended as comments.
;
_shelx_estimated_absorpt_t_min 0.558
_shelx_estimated_absorpt_t_max 0.826

loop_
_space_group_symop_operation_xyz
'x, y, z'
'-x+1/2, -y, z+1/2'
'-x, y+1/2, -z+1/2'
'x+1/2, -y+1/2, -z'
'-x, -y, -z'
'x-1/2, y, -z-1/2'
'x, -y-1/2, z-1/2'
'-x-1/2, y-1/2, z'

loop_
_atom_site_label
_atom_site_type_symbol
_atom_site_fract_x
_atom_site_fract_y
_atom_site_fract_z
_atom_site_U_iso_or_equiv
_atom_site_adp_type
_atom_site_occupancy
_atom_site_site_symmetry_order
_atom_site_calc_flag
_atom_site_refinement_flags_posn
_atom_site_refinement_flags_occupancy
Rb1 Rb 0.36831(19) 0.07736(14) 0.14735(9) 0.0460(4) Uani 0.74 1 d . P
Rb2 Rb 0.2933(10) 0.1051(8) 0.1626(5) 0.0460(4) Uani 0.13 1 d . P
Rb3 Rb 0.3371(12) 0.1071(9) 0.1243(6) 0.0460(4) Uani 0.13 1 d . P
Ni1 Ni 0.68168(9) 0.30809(7) 0.08130(4) 0.0062(2) Uani 1 1 d . .
Ni2 Ni 0.5000 0.0000 0.5000 0.0091(3) Uani 0.5 2 d S P
Fe2 Fe 0.5000 0.0000 0.5000 0.0091(3) Uani 0.5 2 d S P
P1 P 0.50404(19) 0.33663(14) 0.21460(8) 0.0060(4) Uani 1 1 d . .
P2 P 0.27314(18) 0.05923(15) 0.37811(8) 0.0065(4) Uani 1 1 d . .
P3 P 0.5067(2) 0.27788(15) 0.45384(8) 0.0087(4) Uani 1 1 d . .
O5 O 0.3694(5) 0.4040(4) 0.2280(2) 0.0077(10) Uani 1 1 d . .
O1 O 0.5061(5) 0.3047(4) 0.1422(2) 0.0082(10) Uani 1 1 d . .
O2 O 0.5636(5) 0.1790(4) 0.4924(2) 0.0122(11) Uani 1 1 d . .
O3 O 0.4960(5) 0.2349(4) 0.2601(2) 0.0087(10) Uani 1 1 d . .
O4 O 0.3006(5) 0.3006(4) 0.3279(2) 0.0071(10) Uani 1 1 d . .
O6 O 0.6324(5) 0.4080(4) 0.2343(2) 0.0108(8) Uani 1 1 d . .
O7 O 0.5307(5) 0.2651(4) 0.3770(2) 0.0133(11) Uani 1 1 d . .
O8 O 0.3575(5) 0.3036(4) 0.4723(2) 0.0134(8) Uani 1 1 d . .
O9 O 0.1805(5) -0.0033(4) 0.3276(2) 0.0100(10) Uani 1 1 d . .
O10 O 0.1763(5) 0.1403(4) 0.4131(2) 0.0134(8) Uani 1 1 d . .
O11 O 0.3436(5) -0.0213(4) 0.4262(2) 0.0091(10) Uani 1 1 d . .
O12 O 0.3891(5) 0.1175(4) 0.3379(2) 0.0108(8) Uani 1 1 d . .
O13 O 0.6026(6) 0.3806(4) 0.4684(2) 0.0161(12) Uani 1 1 d D .
O14 O 0.3578(5) 0.0435(5) 0.5703(2) 0.0163(12) Uani 1 1 d D .
B1 B 0.4247(8) 0.2316(7) 0.3274(4) 0.0069(12) Uani 1 1 d . .
B2 B 0.2814(8) 0.3985(7) 0.2888(4) 0.0069(12) Uani 1 1 d . .
H1 H 0.278(6) 0.073(8) 0.551(4) 0.06(3) Uiso 1 1 d D .
H2 H 0.401(9) 0.096(6) 0.596(4) 0.05(3) Uiso 1 1 d D .
H3 H 0.633(9) 0.386(7) 0.5121(15) 0.04(3) Uiso 1 1 d D .

loop_
_atom_site_aniso_label
_atom_site_aniso_U_11
_atom_site_aniso_U_22
_atom_site_aniso_U_33
_atom_site_aniso_U_23
_atom_site_aniso_U_13
_atom_site_aniso_U_12
Rb1 0.0435(10) 0.0278(10) 0.0667(11) -0.0038(7) -0.0094(8) -0.0133(8)
Rb2 0.0435(10) 0.0278(10) 0.0667(11) -0.0038(7) -0.0094(8) -0.0133(8)
Rb3 0.0435(10) 0.0278(10) 0.0667(11) -0.0038(7) -0.0094(8) -0.0133(8)
Ni1 0.0093(4) 0.0025(4) 0.0068(4) -0.0001(4) 0.0002(4) 0.0011(4)
Ni2 0.0105(7) 0.0087(7) 0.0081(6) -0.0017(5) -0.0007(6) 0.0006(6)
Fe2 0.0105(7) 0.0087(7) 0.0081(6) -0.0017(5) -0.0007(6) 0.0006(6)
P1 0.0077(9) 0.0046(9) 0.0058(8) 0.0002(7) -0.0003(7) 0.0009(7)
P2 0.0100(9) 0.0017(9) 0.0080(8) -0.0001(7) 0.0001(7) -0.0006(7)
P3 0.0108(9) 0.0080(10) 0.0074(8) 0.0000(7) -0.0023(7) -0.0006(8)
O5 0.010(2) 0.006(3) 0.008(2) 0.0029(19) 0.002(2) 0.0030(19)
O1 0.010(2) 0.009(3) 0.005(2) -0.0008(19) -0.0030(19) -0.002(2)
O2 0.016(3) 0.011(3) 0.010(2) 0.002(2) 0.000(2) 0.001(2)
O3 0.015(2) 0.003(3) 0.008(2) -0.0008(18) 0.002(2) 0.000(2)
O4 0.011(2) 0.004(3) 0.006(2) 0.0023(19) 0.0040(19) 0.004(2)
O6 0.0112(18) 0.0052(19) 0.0159(17) -0.0029(14) 0.0064(15) -0.0014(14)
O7 0.009(3) 0.025(3) 0.006(2) -0.002(2) -0.001(2) 0.001(2)
O8 0.017(2) 0.010(2) 0.0130(17) -0.0009(15) 0.0036(15) 0.0011(15)
O9 0.011(3) 0.009(3) 0.010(2) -0.003(2) -0.004(2) 0.003(2)
O10 0.017(2) 0.010(2) 0.0130(17) -0.0009(15) 0.0036(15) 0.0011(15)
O11 0.012(3) 0.004(3) 0.011(2) 0.000(2) -0.006(2) 0.000(2)
O12 0.0112(18) 0.0052(19) 0.0159(17) -0.0029(14) 0.0064(15) -0.0014(14)
O13 0.024(3) 0.014(3) 0.011(2) 0.000(2) -0.009(2) -0.009(2)
O14 0.015(3) 0.022(3) 0.012(3) -0.008(2) -0.004(2) -0.001(2)
B1 0.008(3) 0.004(3) 0.008(3) 0.000(2) 0.004(2) 0.000(2)
B2 0.008(3) 0.004(3) 0.008(3) 0.000(2) 0.004(2) 0.000(2)

loop_
_atom_type_symbol
_atom_type_description
_atom_type_scat_dispersion_real
_atom_type_scat_dispersion_imag
_atom_type_scat_source
O O 0.0106 0.0060 'International Tables Vol C Tables 4.2.6.8 and 6.1.1.4'
B B 0.0013 0.0007 'International Tables Vol C Tables 4.2.6.8 and 6.1.1.4'
P P 0.1023 0.0942 'International Tables Vol C Tables 4.2.6.8 and 6.1.1.4'
Ni Ni 0.3393 1.1124 'International Tables Vol C Tables 4.2.6.8 and 6.1.1.4'
Rb Rb -0.9393 2.9676 'International Tables Vol C Tables 4.2.6.8 and 6.1.1.4'
Fe Fe 0.3463 0.8444 'International Tables Vol C Tables 4.2.6.8 and 6.1.1.4'
H H 0.0000 0.0000 'International Tables Vol C Tables 4.2.6.8 and 6.1.1.4'

loop_
_geom_angle_atom_site_label_1
_geom_angle_atom_site_label_2
_geom_angle_atom_site_label_3
_geom_angle
_geom_angle_site_symmetry_1
_geom_angle_site_symmetry_3
Rb3 Rb1 Rb2 69.5(11) . .
Rb3 Rb1 O14 66.1(10) . 2_554
Rb2 Rb1 O14 77.4(6) . 2_554
Rb3 Rb1 O1 70.6(10) . .
Rb2 Rb1 O1 90.4(7) . .
O14 Rb1 O1 136.59(14) 2_554 .
Rb3 Rb1 O6 153.0(11) . 3_645
Rb2 Rb1 O6 89.6(7) . 3_645
O14 Rb1 O6 93.34(14) 2_554 3_645
O1 Rb1 O6 128.50(13) . 3_645
Rb3 Rb1 O9 134.9(11) . 6_656
Rb2 Rb1 O9 149.0(7) . 6_656
O14 Rb1 O9 126.30(15) 2_554 6_656
O1 Rb1 O9 83.67(13) . 6_656
O6 Rb1 O9 71.15(12) 3_645 6_656
Rb3 Rb1 O3 109.3(11) . .
Rb2 Rb1 O3 79.9(6) . .
O14 Rb1 O3 156.93(15) 2_554 .
O1 Rb1 O3 46.99(11) . .
O6 Rb1 O3 82.50(12) 3_645 .
O9 Rb1 O3 73.87(12) 6_656 .
Rb3 Rb1 O10 90.8(11) . 6_656
Rb2 Rb1 O10 142.7(7) . 6_656
O14 Rb1 O10 124.33(14) 2_554 6_656
O1 Rb1 O10 52.55(12) . 6_656
O6 Rb1 O10 115.88(13) 3_645 6_656
O9 Rb1 O10 44.87(12) 6_656 6_656
O3 Rb1 O10 77.19(12) . 6_656
Rb3 Rb1 O13 87.2(11) . 3_645
Rb2 Rb1 O13 127.3(6) . 3_645
O14 Rb1 O13 49.92(14) 2_554 3_645
O1 Rb1 O13 126.33(13) . 3_645
O6 Rb1 O13 92.55(13) 3_645 3_645
O9 Rb1 O13 78.90(13) 6_656 3_645
O3 Rb1 O13 152.48(14) . 3_645
O10 Rb1 O13 80.81(13) 6_656 3_645
Rb3 Rb1 O5 111.6(11) . 8_655
Rb2 Rb1 O5 62.2(7) . 8_655
O14 Rb1 O5 58.62(12) 2_554 8_655
O1 Rb1 O5 147.12(12) . 8_655
O6 Rb1 O5 41.49(11) 3_645 8_655
O9 Rb1 O5 110.03(12) 6_656 8_655
O3 Rb1 O5 106.63(11) . 8_655
O10 Rb1 O5 153.54(13) 6_656 8_655
O13 Rb1 O5 86.25(12) 3_645 8_655
Rb3 Rb1 P1 86.4(10) . .
Rb2 Rb1 P1 79.5(6) . .
O14 Rb1 P1 148.82(12) 2_554 .
O1 Rb1 P1 23.51(8) . .
O6 Rb1 P1 107.17(10) 3_645 .
O9 Rb1 P1 83.31(10) 6_656 .
O3 Rb1 P1 24.69(8) . .
O10 Rb1 P1 67.47(9) 6_656 .
O13 Rb1 P1 147.49(11) 3_645 .
O5 Rb1 P1 125.60(9) 8_655 .
Rb3 Rb1 P2 112.7(11) . 6_656
Rb2 Rb1 P2 154.7(6) . 6_656
O14 Rb1 P2 127.38(12) 2_554 6_656
O1 Rb1 P2 68.09(10) . 6_656
O6 Rb1 P2 93.60(10) 3_645 6_656
O9 Rb1 P2 22.45(8) 6_656 6_656
O3 Rb1 P2 75.64(9) . 6_656
O10 Rb1 P2 22.50(9) 6_656 6_656
O13 Rb1 P2 77.69(10) 3_645 6_656
O5 Rb1 P2 131.70(9) 8_655 6_656
P1 Rb1 P2 75.56(5) . 6_656
Rb1 Rb2 Rb3 45.0(9) . .
Rb1 Rb2 O14 86.4(7) . 2_554
Rb3 Rb2 O14 72.7(9) . 2_554
Rb1 Rb2 O3 84.9(6) . .
Rb3 Rb2 O3 103.6(10) . .
O14 Rb2 O3 170.4(4) 2_554 .
Rb1 Rb2 O5 104.2(7) . 8_655
Rb3 Rb2 O5 127.8(10) . 8_655
O14 Rb2 O5 63.0(2) 2_554 8_655
O3 Rb2 O5 115.5(3) . 8_655
Rb1 Rb2 O1 74.3(6) . .
Rb3 Rb2 O1 64.2(9) . .
O14 Rb2 O1 134.2(4) 2_554 .
O3 Rb2 O1 46.40(16) . .
O5 Rb2 O1 161.6(4) 8_655 .
Rb1 Rb2 O6 75.3(7) . 3_645
Rb3 Rb2 O6 118.3(11) . 3_645
O14 Rb2 O6 92.5(3) 2_554 3_645
O3 Rb2 O6 81.4(2) . 3_645
O5 Rb2 O6 43.25(17) 8_655 3_645
O1 Rb2 O6 120.7(3) . 3_645
Rb1 Rb2 O7 142.8(9) . 6_556
Rb3 Rb2 O7 97.7(11) . 6_556
O14 Rb2 O7 81.3(3) 2_554 6_556
O3 Rb2 O7 108.1(3) . 6_556
O5 Rb2 O7 101.1(3) 8_655 6_556
O1 Rb2 O7 89.6(3) . 6_556
O6 Rb2 O7 139.8(4) 3_645 6_556
Rb1 Rb2 O3 174.3(8) . 6_556
Rb3 Rb2 O3 137.8(12) . 6_556
O14 Rb2 O3 99.2(3) 2_554 6_556
O3 Rb2 O3 89.5(2) . 6_556
O5 Rb2 O3 77.6(2) 8_655 6_556
O1 Rb2 O3 102.3(3) . 6_556
O6 Rb2 O3 103.1(3) 3_645 6_556
O7 Rb2 O3 40.42(16) 6_556 6_556
Rb1 Rb2 O12 98.8(7) . .
Rb3 Rb2 O12 136.7(11) . .
O14 Rb2 O12 138.6(3) 2_554 .
O3 Rb2 O12 39.76(16) . .
O5 Rb2 O12 76.0(2) 8_655 .
O1 Rb2 O12 86.1(2) . .
O6 Rb2 O12 50.49(18) 3_645 .
O7 Rb2 O12 113.6(3) 6_556 .
O3 Rb2 O12 76.3(2) 6_556 .
Rb1 Rb2 P1 87.2(6) . .
Rb3 Rb2 P1 88.1(9) . .
O14 Rb2 P1 158.0(4) 2_554 .
O3 Rb2 P1 25.15(11) . .
O5 Rb2 P1 139.0(3) 8_655 .
O1 Rb2 P1 24.36(10) . .
O6 Rb2 P1 106.2(3) 3_645 .
O7 Rb2 P1 91.2(2) 6_556 .
O3 Rb2 P1 87.9(2) 6_556 .
O12 Rb2 P1 63.31(17) . .
Rb1 Rb2 B2 97.7(8) . 8_655
Rb3 Rb2 B2 136.1(11) . 8_655
O14 Rb2 B2 84.8(3) 2_554 8_655
O3 Rb2 B2 92.3(3) . 8_655
O5 Rb2 B2 23.78(15) 8_655 8_655
O1 Rb2 B2 137.9(3) . 8_655
O6 Rb2 B2 24.17(16) 3_645 8_655
O7 Rb2 B2 115.8(3) 6_556 8_655
O3 Rb2 B2 81.8(3) 6_556 8_655
O12 Rb2 B2 53.7(2) . 8_655
P1 Rb2 B2 116.9(3) . 8_655
Rb1 Rb3 Rb2 65.4(11) . .
Rb1 Rb3 O14 101.6(11) . 2_554
Rb2 Rb3 O14 90.2(10) . 2_554
Rb1 Rb3 O1 97.2(11) . .
Rb2 Rb3 O1 100.2(10) . .
O14 Rb3 O1 161.0(4) 2_554 .
Rb1 Rb3 O8 144.9(13) . 7_565
Rb2 Rb3 O8 149.7(12) . 7_565
O14 Rb3 O8 84.4(3) 2_554 7_565
O1 Rb3 O8 78.6(3) . 7_565
Rb1 Rb3 O10 77.8(11) . 6_656
Rb2 Rb3 O10 131.4(11) . 6_656
O14 Rb3 O10 128.9(4) 2_554 6_656
O1 Rb3 O10 52.9(2) . 6_656
O8 Rb3 O10 72.0(3) 7_565 6_656
Rb1 Rb3 O13 81.6(11) . 3_645
Rb2 Rb3 O13 122.5(11) . 3_645
O14 Rb3 O13 50.7(2) 2_554 3_645
O1 Rb3 O13 130.7(4) . 3_645
O8 Rb3 O13 75.7(3) 7_565 3_645
O10 Rb3 O13 79.3(3) 6_656 3_645
Rb1 Rb3 O3 60.4(10) . .
Rb2 Rb3 O3 62.3(9) . .
O14 Rb3 O3 151.1(4) 2_554 .
O1 Rb3 O3 45.09(19) . .
O8 Rb3 O3 123.7(3) 7_565 .
O10 Rb3 O3 72.6(2) 6_656 .
O13 Rb3 O3 136.3(4) 3_645 .
Rb1 Rb3 O7 133.3(13) . 6_556
Rb2 Rb3 O7 68.0(11) . 6_556
O14 Rb3 O7 79.3(3) 2_554 6_556
O1 Rb3 O7 90.0(3) . 6_556
O8 Rb3 O7 81.7(3) 7_565 6_556
O10 Rb3 O7 137.4(3) 6_656 6_556
O13 Rb3 O7 126.2(3) 3_645 6_556
O3 Rb3 O7 96.8(3) . 6_556
Rb1 Rb3 O2 156.1(12) . 6_556
Rb2 Rb3 O2 103.4(11) . 6_556
O14 Rb3 O2 56.0(2) 2_554 6_556
O1 Rb3 O2 105.8(3) . 6_556
O8 Rb3 O2 49.62(19) 7_565 6_556
O10 Rb3 O2 121.5(3) 6_656 6_556
O13 Rb3 O2 88.2(3) 3_645 6_556
O3 Rb3 O2 135.1(4) . 6_556
O7 Rb3 O2 42.18(16) 6_556 6_556
Rb1 Rb3 P1 83.4(10) . .
Rb2 Rb3 P1 78.3(9) . .
O14 Rb3 P1 164.4(4) 2_554 .
O1 Rb3 P1 22.51(12) . .
O8 Rb3 P1 100.1(3) 7_565 .
O10 Rb3 P1 66.5(2) 6_656 .
O13 Rb3 P1 144.9(4) 3_645 .
O3 Rb3 P1 24.61(11) . .
O7 Rb3 P1 86.5(3) 6_556 .
O2 Rb3 P1 116.1(3) 6_556 .
Rb1 Rb3 P3 127.4(12) . 7_565
Rb2 Rb3 P3 160.9(11) . 7_565
O14 Rb3 P3 99.7(3) 2_554 7_565
O1 Rb3 P3 66.1(2) . 7_565
O8 Rb3 P3 20.32(12) 7_565 7_565
O10 Rb3 P3 51.73(18) 6_656 7_565
O13 Rb3 P3 75.9(3) 3_645 7_565
O3 Rb3 P3 109.2(3) . 7_565
O7 Rb3 P3 97.6(3) 6_556 7_565
O2 Rb3 P3 69.8(2) 6_556 7_565
P1 Rb3 P3 88.6(2) . 7_565
O8 Ni1 O10 91.3(2) 6_656 6_656
O8 Ni1 O1 175.59(19) 6_656 .
O10 Ni1 O1 85.85(19) 6_656 .
O8 Ni1 O2 89.72(18) 6_656 7_565
O10 Ni1 O2 96.18(19) 6_656 7_565
O1 Ni1 O2 93.93(17) . 7_565
O8 Ni1 O11 94.9(2) 6_656 3_655
O10 Ni1 O11 171.99(19) 6_656 3_655
O1 Ni1 O11 88.29(18) . 3_655
O2 Ni1 O11 78.76(18) 7_565 3_655
O8 Ni1 O4 90.71(18) 6_656 6_656
O10 Ni1 O4 85.63(18) 6_656 6_656
O1 Ni1 O4 85.72(17) . 6_656
O2 Ni1 O4 178.13(19) 7_565 6_656
O11 Ni1 O4 99.39(17) 3_655 6_656
O8 Ni1 Rb3 138.8(2) 6_656 .
O10 Ni1 Rb3 51.8(2) 6_656 .
O1 Ni1 Rb3 40.2(2) . .
O2 Ni1 Rb3 78.5(2) 7_565 .
O11 Ni1 Rb3 120.6(2) 3_655 .
O4 Ni1 Rb3 102.33(19) 6_656 .
O14 Ni2 O14 180.0 . 5_656
O14 Ni2 O11 87.25(18) . 5_656
O14 Ni2 O11 92.75(18) 5_656 5_656
O14 Ni2 O11 92.75(18) . .
O14 Ni2 O11 87.25(18) 5_656 .
O11 Ni2 O11 180.0 5_656 .
O14 Ni2 O2 88.2(2) . .
O14 Ni2 O2 91.8(2) 5_656 .
O11 Ni2 O2 74.97(17) 5_656 .
O11 Ni2 O2 105.03(17) . .
O14 Ni2 O2 91.8(2) . 5_656
O14 Ni2 O2 88.2(2) 5_656 5_656
O11 Ni2 O2 105.03(17) 5_656 5_656
O11 Ni2 O2 74.97(17) . 5_656
O2 Ni2 O2 180.0 . 5_656
O14 Fe2 O14 180.0 . 5_656
O14 Fe2 O11 87.25(18) . 5_656
O14 Fe2 O11 92.75(18) 5_656 5_656
O14 Fe2 O11 92.75(18) . .
O14 Fe2 O11 87.25(18) 5_656 .
O11 Fe2 O11 180.0 5_656 .
O14 Fe2 O2 88.2(2) . .
O14 Fe2 O2 91.8(2) 5_656 .
O11 Fe2 O2 74.97(17) 5_656 .
O11 Fe2 O2 105.03(17) . .
O14 Fe2 O2 91.8(2) . 5_656
O14 Fe2 O2 88.2(2) 5_656 5_656
O11 Fe2 O2 105.03(17) 5_656 5_656
O11 Fe2 O2 74.97(17) . 5_656
O2 Fe2 O2 180.0 . 5_656
O1 P1 O3 111.0(3) . .
O1 P1 O5 108.5(3) . .
O3 P1 O5 106.7(3) . .
O1 P1 O6 112.5(3) . .
O3 P1 O6 110.1(3) . .
O5 P1 O6 107.8(3) . .
O1 P1 Rb2 61.7(2) . .
O3 P1 Rb2 60.7(2) . .
O5 P1 Rb2 90.6(2) . .
O6 P1 Rb2 161.5(3) . .
O1 P1 Rb1 55.04(18) . .
O3 P1 Rb1 60.11(17) . .
O5 P1 Rb1 103.56(19) . .
O6 P1 Rb1 148.7(2) . .
Rb2 P1 Rb1 13.27(16) . .
O1 P1 Rb3 48.4(3) . .
O3 P1 Rb3 69.7(2) . .
O5 P1 Rb3 97.8(3) . .
O6 P1 Rb3 152.8(3) . .
Rb2 P1 Rb3 13.6(2) . .
Rb1 P1 Rb3 10.23(15) . .
O10 P2 O11 113.3(3) . .
O10 P2 O12 111.7(3) . .
O11 P2 O12 108.3(3) . .
O10 P2 O9 106.2(3) . .
O11 P2 O9 109.9(3) . .
O12 P2 O9 107.2(3) . .
O10 P2 Rb1 54.9(2) . 6_556
O11 P2 Rb1 123.46(19) . 6_556
O12 P2 Rb1 127.8(2) . 6_556
O9 P2 Rb1 51.54(18) . 6_556
O8 P3 O2 112.1(3) . .
O8 P3 O7 113.7(3) . .
O2 P3 O7 111.3(3) . .
O8 P3 O13 109.4(3) . .
O2 P3 O13 109.4(3) . .
O7 P3 O13 100.2(3) . .
O8 P3 Rb3 48.6(2) . 7_566
O2 P3 Rb3 89.5(2) . 7_566
O7 P3 Rb3 158.0(3) . 7_566
O13 P3 Rb3 78.2(2) . 7_566
O8 P3 Rb3 158.4(3) . 6_656
O2 P3 Rb3 61.1(2) . 6_656
O7 P3 Rb3 57.3(3) . 6_656
O13 P3 Rb3 92.0(3) . 6_656
Rb3 P3 Rb3 144.2(2) 7_566 6_656
B2 O5 P1 125.9(4) . .
B2 O5 Rb2 95.7(4) . 8_665
P1 O5 Rb2 137.9(3) . 8_665
B2 O5 Rb1 92.4(4) . 8_665
P1 O5 Rb1 141.2(2) . 8_665
Rb2 O5 Rb1 13.57(18) 8_665 8_665
P1 O1 Ni1 125.0(3) . .
P1 O1 Rb3 109.1(3) . .
Ni1 O1 Rb3 112.8(3) . .
P1 O1 Rb1 101.4(2) . .
Ni1 O1 Rb1 112.39(18) . .
Rb3 O1 Rb1 12.2(2) . .
P1 O1 Rb2 93.9(3) . .
Ni1 O1 Rb2 126.9(3) . .
Rb3 O1 Rb2 15.6(3) . .
Rb1 O1 Rb2 15.33(18) . .
P3 O2 Ni1 123.5(3) . 7_566
P3 O2 Fe2 134.4(3) . .
Ni1 O2 Fe2 99.04(19) 7_566 .
P3 O2 Ni2 134.4(3) . .
Ni1 O2 Ni2 99.04(19) 7_566 .
Fe2 O2 Ni2 0.0 . .
P3 O2 Rb3 97.0(3) . 6_656
Ni1 O2 Rb3 100.4(3) 7_566 6_656
Fe2 O2 Rb3 89.9(2) . 6_656
Ni2 O2 Rb3 89.9(2) . 6_656
B1 O3 P1 124.7(4) . .
B1 O3 Rb2 105.2(4) . .
P1 O3 Rb2 94.2(3) . .
B1 O3 Rb1 116.2(4) . .
P1 O3 Rb1 95.19(19) . .
Rb2 O3 Rb1 15.24(18) . .
B1 O3 Rb3 119.3(4) . .
P1 O3 Rb3 85.7(2) . .
Rb2 O3 Rb3 14.1(2) . .
Rb1 O3 Rb3 10.29(17) . .
B1 O3 Rb2 87.5(4) . 6_656
P1 O3 Rb2 124.9(3) . 6_656
Rb2 O3 Rb2 121.4(3) . 6_656
Rb1 O3 Rb2 109.5(2) . 6_656
Rb3 O3 Rb2 118.5(2) . 6_656
B2 O4 B1 125.7(5) . .
B2 O4 Ni1 110.9(4) . 6_556
B1 O4 Ni1 117.4(4) . 6_556
B2 O6 P1 128.5(4) 6_656 .
B2 O6 Rb1 106.6(4) 6_656 3_655
P1 O6 Rb1 124.1(2) . 3_655
B2 O6 Rb2 92.8(4) 6_656 3_655
P1 O6 Rb2 138.6(3) . 3_655
Rb1 O6 Rb2 15.07(18) 3_655 3_655
B1 O7 P3 126.2(4) . .
B1 O7 Rb2 101.1(4) . 6_656
P3 O7 Rb2 114.2(3) . 6_656
B1 O7 Rb3 114.2(4) . 6_656
P3 O7 Rb3 100.6(3) . 6_656
Rb2 O7 Rb3 14.3(2) 6_656 6_656
P3 O8 Ni1 132.0(3) . 6_556
P3 O8 Rb3 111.1(3) . 7_566
Ni1 O8 Rb3 116.5(3) 6_556 7_566
B2 O9 P2 127.4(4) 8_655 .
B2 O9 Rb1 124.6(4) 8_655 6_556
P2 O9 Rb1 106.0(2) . 6_556
P2 O10 Ni1 131.4(3) . 6_556
P2 O10 Rb1 102.6(2) . 6_556
Ni1 O10 Rb1 106.19(19) 6_556 6_556
P2 O10 Rb3 113.7(3) . 6_556
Ni1 O10 Rb3 99.1(3) 6_556 6_556
Rb1 O10 Rb3 11.39(17) 6_556 6_556
P2 O11 Ni1 122.9(3) . 3_645
P2 O11 Fe2 131.8(3) . .
Ni1 O11 Fe2 104.64(19) 3_645 .
P2 O11 Ni2 131.8(3) . .
Ni1 O11 Ni2 104.64(19) 3_645 .
Fe2 O11 Ni2 0.0 . .
B1 O12 P2 133.4(5) . .
B1 O12 Rb2 87.7(4) . .
P2 O12 Rb2 107.8(3) . .
P3 O13 Rb1 119.6(2) . 3_655
P3 O13 Rb3 130.5(3) . 3_655
Rb1 O13 Rb3 11.20(17) 3_655 3_655
P3 O13 H3 114(6) . .
Rb1 O13 H3 125(6) 3_655 .
Rb3 O13 H3 114(6) 3_655 .
Fe2 O14 Ni2 0.0 . .
Fe2 O14 Rb3 122.0(3) . 2
Ni2 O14 Rb3 122.0(3) . 2
Fe2 O14 Rb2 126.5(3) . 2
Ni2 O14 Rb2 126.5(3) . 2
Rb3 O14 Rb2 17.1(3) 2 2
Fe2 O14 Rb1 134.3(2) . 2
Ni2 O14 Rb1 134.3(2) . 2
Rb3 O14 Rb1 12.3(2) 2 2
Rb2 O14 Rb1 16.18(19) 2 2
Fe2 O14 H1 111(6) . .
Ni2 O14 H1 111(6) . .
Rb3 O14 H1 83(6) 2 .
Rb2 O14 H1 96(6) 2 .
Rb1 O14 H1 80(6) 2 .
Fe2 O14 H2 106(6) . .
Ni2 O14 H2 106(6) . .
Rb3 O14 H2 122(6) 2 .
Rb2 O14 H2 107(6) 2 .
Rb1 O14 H2 112(6) 2 .
H1 O14 H2 109(9) . .
O4 B1 O12 111.7(6) . .
O4 B1 O7 112.9(6) . .
O12 B1 O7 109.3(6) . .
O4 B1 O3 110.8(6) . .
O12 B1 O3 105.0(5) . .
O7 B1 O3 106.7(5) . .
O4 B2 O9 111.2(5) . 8_665
O4 B2 O5 114.4(6) . .
O9 B2 O5 104.8(6) 8_665 .
O4 B2 O6 110.6(6) . 6_556
O9 B2 O6 109.3(6) 8_665 6_556
O5 B2 O6 106.1(5) . 6_556
O4 B2 Rb2 167.7(5) . 8_665
O9 B2 Rb2 81.1(4) 8_665 8_665
O5 B2 Rb2 60.5(3) . 8_665
O6 B2 Rb2 63.1(4) 6_556 8_665

loop_
_geom_bond_atom_site_label_1
_geom_bond_atom_site_label_2
_geom_bond_distance
_geom_bond_site_symmetry_2
Rb1 Rb3 0.656(10) .
Rb1 Rb2 0.843(10) .
Rb1 O14 3.018(5) 2_554
Rb1 O1 3.067(5) .
Rb1 O6 3.134(5) 3_645
Rb1 O9 3.152(5) 6_656
Rb1 O3 3.193(5) .
Rb1 O10 3.244(5) 6_656
Rb1 O13 3.339(5) 3_645
Rb1 O5 3.480(5) 8_655
Rb1 P1 3.668(2) .
Rb1 P2 3.869(3) 6_656
Rb2 Rb3 0.868(14) .
Rb2 O14 2.951(10) 2_554
Rb2 O3 3.156(10) .
Rb2 O5 3.176(10) 8_655
Rb2 O1 3.186(10) .
Rb2 O6 3.240(11) 3_645
Rb2 O7 3.256(11) 6_556
Rb2 O3 3.576(11) 6_556
Rb2 O12 3.610(10) .
Rb2 P1 3.611(9) .
Rb2 B2 3.630(12) 8_655
Rb3 O14 2.817(12) 2_554
Rb3 O1 2.915(12) .
Rb3 O8 3.222(12) 7_565
Rb3 O10 3.319(13) 6_656
Rb3 O13 3.372(13) 3_645
Rb3 O3 3.465(12) .
Rb3 O7 3.481(12) 6_556
Rb3 O2 3.587(11) 6_556
Rb3 P1 3.685(11) .
Rb3 P3 4.007(12) 7_565
Ni1 O8 1.977(5) 6_656
Ni1 O10 2.052(5) 6_656
Ni1 O1 2.057(4) .
Ni1 O2 2.098(5) 7_565
Ni1 O11 2.101(5) 3_655
Ni1 O4 2.131(4) 6_656
Ni2 O14 2.012(5) .
Ni2 O14 2.012(5) 5_656
Ni2 O11 2.101(4) 5_656
Ni2 O11 2.101(4) .
Ni2 O2 2.271(5) .
Ni2 O2 2.271(5) 5_656
Fe2 O14 2.012(5) .
Fe2 O14 2.012(5) 5_656
Fe2 O11 2.101(4) 5_656
Fe2 O11 2.101(4) .
Fe2 O2 2.271(5) .
Fe2 O2 2.271(5) 5_656
P1 O1 1.493(4) .
P1 O3 1.539(5) .
P1 O5 1.539(5) .
P1 O6 1.544(5) .
P2 O10 1.517(5) .
P2 O11 1.526(5) .
P2 O12 1.533(5) .
P2 O9 1.537(5) .
P2 Rb1 3.869(3) 6_556
P3 O8 1.491(5) .
P3 O2 1.528(5) .
P3 O7 1.554(4) .
P3 O13 1.574(5) .
P3 Rb3 4.007(12) 7_566
P3 Rb3 4.066(11) 6_656
O5 B2 1.471(8) .
O5 Rb2 3.176(10) 8_665
O5 Rb1 3.480(5) 8_665
O2 Ni1 2.098(5) 7_566
O2 Rb3 3.587(11) 6_656
O3 B1 1.501(8) .
O3 Rb2 3.576(11) 6_656
O4 B2 1.437(9) .
O4 B1 1.445(9) .
O4 Ni1 2.131(4) 6_556
O6 B2 1.488(9) 6_656
O6 Rb1 3.134(5) 3_655
O6 Rb2 3.240(11) 3_655
O7 B1 1.465(9) .
O7 Rb2 3.256(11) 6_656
O7 Rb3 3.481(12) 6_656
O8 Ni1 1.977(5) 6_556
O8 Rb3 3.222(12) 7_566
O9 B2 1.471(9) 8_655
O9 Rb1 3.152(5) 6_556
O10 Ni1 2.052(5) 6_556
O10 Rb1 3.244(5) 6_556
O10 Rb3 3.319(13) 6_556
O11 Ni1 2.101(5) 3_645
O12 B1 1.448(9) .
O13 Rb1 3.339(5) 3_655
O13 Rb3 3.371(13) 3_655
O13 H3 0.917(10) .
O14 Rb3 2.817(12) 2
O14 Rb2 2.951(10) 2
O14 Rb1 3.018(5) 2
O14 H1 0.918(10) .
O14 H2 0.919(11) .
B2 O9 1.471(9) 8_665
B2 O6 1.488(9) 6_556
B2 Rb2 3.630(12) 8_665

loop_
_geom_hbond_atom_site_label_D
_geom_hbond_atom_site_label_H
_geom_hbond_atom_site_label_A
_geom_hbond_distance_DH
_geom_hbond_distance_HA
_geom_hbond_distance_DA
_geom_hbond_angle_DHA
_geom_hbond_site_symmetry_A
O14 H1 O13 0.918(10) 1.80(3) 2.698(7) 166(9) 4_456
O14 H2 O1 0.919(11) 1.815(17) 2.729(7) 173(9) 7_566
O13 H3 O10 0.917(10) 1.58(3) 2.474(6) 164(9) 4_556
